data_4026636
loop_
_publ_author_name
'Wei-Ti Chuang'
'Cheng-Chih Hsieh'
'Chin-Hung Lai'
'Cheng-Hsuan Lai'
'Chun-Wei Shih'
'Kew-Yu Chen'
'Wen-Yi Hung'
'Yu-Hsiang Hsu'
'Pi-Tai Chou'

_publ_section_title
;
 Excited-State Intramolecular Proton Transfer Molecules Bearing o-Hydroxy
 Analogues of Green Fluorescent Protein Chromophore
;
_journal_name_full 'Journal of Organic Chemistry'
_journal_page_first 8189
_journal_page_last 8202
_journal_paper_doi 10.1021/jo2012384
_journal_volume 76
_journal_year 2011
_chemical_formula_sum 'C12 H12 N2 O2'
_chemical_formula_weight 216.24
_chemical_name_systematic
; 
 ? 
;
_space_group_IT_number 14
_symmetry_cell_setting monoclinic
_symmetry_space_group_name_Hall '-P 2ybc'
_symmetry_space_group_name_H-M 'P 1 21/c 1'
_atom_sites_solution_hydrogens geom
_atom_sites_solution_primary direct
_atom_sites_solution_secondary difmap
_audit_creation_method SHELXL-97
_cell_angle_alpha 90.00
_cell_angle_beta 100.035(5)
_cell_angle_gamma 90.00
_cell_formula_units_Z 4
_cell_length_a 7.4166(6)
_cell_length_b 6.8485(7)
_cell_length_c 20.6409(16)
_cell_measurement_reflns_used total
_cell_measurement_temperature 150(2)
_cell_measurement_theta_max 25.00
_cell_measurement_theta_min 1.00
_cell_volume 1032.37(16)
_computing_cell_refinement DENZO-SMN
_computing_data_collection 'NONIUS COLLECT'
_computing_data_reduction DENZO-SMN
_computing_molecular_graphics 'Bruker SHELXTL'
_computing_publication_material 'Bruker SHELXTL'
_computing_structure_refinement 'SHELXL-97 (Sheldrick, 1997)'
_computing_structure_solution 'SHELXS-97 (Sheldrick, 1990)'
_diffrn_ambient_temperature 150(2)
_diffrn_measured_fraction_theta_full 0.998
_diffrn_measured_fraction_theta_max 0.998
_diffrn_measurement_device_type 'NONIUS KappaCCD'
_diffrn_measurement_method '\w scans'
_diffrn_radiation_monochromator graphite
_diffrn_radiation_source 'fine-focus sealed tube'
_diffrn_radiation_type MoK\a
_diffrn_radiation_wavelength 0.71073
_diffrn_reflns_av_R_equivalents 0.0636
_diffrn_reflns_av_sigmaI/netI 0.0808
_diffrn_reflns_limit_h_max 7
_diffrn_reflns_limit_h_min -8
_diffrn_reflns_limit_k_max 8
_diffrn_reflns_limit_k_min -8
_diffrn_reflns_limit_l_max 24
_diffrn_reflns_limit_l_min -24
_diffrn_reflns_number 4416
_diffrn_reflns_theta_full 25.00
_diffrn_reflns_theta_max 25.00
_diffrn_reflns_theta_min 2.00
_exptl_absorpt_coefficient_mu 0.097
_exptl_absorpt_correction_T_max 0.9981
_exptl_absorpt_correction_T_min 0.9716
_exptl_absorpt_correction_type multi-scan
_exptl_crystal_colour yellow
_exptl_crystal_density_diffrn 1.391
_exptl_crystal_density_meas ?
_exptl_crystal_description needle
_exptl_crystal_F_000 456
_exptl_crystal_size_max 0.30
_exptl_crystal_size_mid 0.05
_exptl_crystal_size_min 0.02
_refine_diff_density_max 0.206
_refine_diff_density_min -0.196
_refine_diff_density_rms 0.047
_refine_ls_extinction_coef 0.018(3)
_refine_ls_extinction_expression Fc^*^=kFc[1+0.001xFc^2^\l^3^/sin(2\q)]^-1/4^
_refine_ls_extinction_method SHELXL
_refine_ls_goodness_of_fit_ref 0.975
_refine_ls_hydrogen_treatment constr
_refine_ls_matrix_type full
_refine_ls_number_parameters 149
_refine_ls_number_reflns 1812
_refine_ls_number_restraints 0
_refine_ls_restrained_S_all 0.975
_refine_ls_R_factor_all 0.0970
_refine_ls_R_factor_gt 0.0445
_refine_ls_shift/su_max 0.001
_refine_ls_shift/su_mean 0.000
_refine_ls_structure_factor_coef Fsqd
_refine_ls_weighting_details 'calc w=1/[\s^2^(Fo^2^)+(0.0469P)^2^+0.0000P] where P=(Fo^2^+2Fc^2^)/3'
_refine_ls_weighting_scheme calc
_refine_ls_wR_factor_gt 0.0945
_refine_ls_wR_factor_ref 0.1158
_reflns_number_gt 1085
_reflns_number_total 1812
_reflns_threshold_expression >2sigma(I)
_cod_data_source_file jo2012384_si_004.cif
_cod_data_source_block ic12361
_cod_depositor_comments
;
The following automatic conversions were performed:

'_exptl_crystal_density_meas' value 'not_measured' was changed to '?'
- the value is perceived as not measured.

Automatic conversion script
Id: cif_fix_values 3008 2015-01-20 13:52:24Z robertas 
;
_cod_database_code 4026636

loop_
_symmetry_equiv_pos_as_xyz
'x, y, z'
'-x, y+1/2, -z+1/2'
'-x, -y, -z'
'x, -y-1/2, z-1/2'

loop_
_atom_site_label
_atom_site_type_symbol
_atom_site_fract_x
_atom_site_fract_y
_atom_site_fract_z
_atom_site_U_iso_or_equiv
_atom_site_adp_type
_atom_site_occupancy
_atom_site_symmetry_multiplicity
_atom_site_calc_flag
_atom_site_refinement_flags
O1 O 0.2607(2) 0.6694(3) 0.83953(8) 0.0380(5) Uani 1 1 d .
O2 O 0.2243(2) 0.3760(3) 1.09153(8) 0.0418(5) Uani 1 1 d .
H2 H 0.2077 0.3580 1.0507 0.063 Uiso 1 1 calc R
N1 N 0.1494(3) 0.3579(3) 0.85311(9) 0.0311(5) Uani 1 1 d .
N2 N 0.1766(3) 0.3386(3) 0.96297(9) 0.0323(5) Uani 1 1 d .
C1 C 0.1251(3) 0.2485(4) 0.90705(12) 0.0315(6) Uani 1 1 d .
C2 C 0.2235(3) 0.5362(4) 0.87485(11) 0.0294(6) Uani 1 1 d .
C3 C 0.2424(3) 0.5231(4) 0.94709(11) 0.0295(6) Uani 1 1 d .
C4 C 0.3119(3) 0.6674(4) 0.98816(11) 0.0296(6) Uani 1 1 d .
H4 H 0.3503 0.7775 0.9661 0.036 Uiso 1 1 calc R
C5 C 0.3406(3) 0.6902(4) 1.05920(11) 0.0291(6) Uani 1 1 d .
C6 C 0.2992(3) 0.5546(4) 1.10578(11) 0.0310(6) Uani 1 1 d .
C7 C 0.3335(3) 0.6015(4) 1.17234(12) 0.0349(6) Uani 1 1 d .
H7 H 0.3058 0.5089 1.2034 0.042 Uiso 1 1 calc R
C8 C 0.4068(3) 0.7793(4) 1.19410(12) 0.0369(7) Uani 1 1 d .
H8 H 0.4283 0.8084 1.2398 0.044 Uiso 1 1 calc R
C9 C 0.4492(3) 0.9160(4) 1.14969(11) 0.0355(6) Uani 1 1 d .
H9 H 0.5005 1.0387 1.1644 0.043 Uiso 1 1 calc R
C10 C 0.4154(3) 0.8707(4) 1.08375(12) 0.0339(6) Uani 1 1 d .
H10 H 0.4436 0.9652 1.0533 0.041 Uiso 1 1 calc R
C11 C 0.1099(3) 0.2975(4) 0.78447(11) 0.0386(7) Uani 1 1 d .
H11A H -0.0229 0.2935 0.7696 0.058 Uiso 1 1 calc R
H11B H 0.1615 0.1674 0.7800 0.058 Uiso 1 1 calc R
H11C H 0.1645 0.3909 0.7575 0.058 Uiso 1 1 calc R
C12 C 0.0486(3) 0.0484(4) 0.89986(12) 0.0380(6) Uani 1 1 d .
H12A H 0.0450 -0.0064 0.9435 0.057 Uiso 1 1 calc R
H12B H 0.1259 -0.0338 0.8771 0.057 Uiso 1 1 calc R
H12C H -0.0757 0.0528 0.8743 0.057 Uiso 1 1 calc R

loop_
_atom_site_aniso_label
_atom_site_aniso_U_11
_atom_site_aniso_U_22
_atom_site_aniso_U_33
_atom_site_aniso_U_23
_atom_site_aniso_U_13
_atom_site_aniso_U_12
O1 0.0432(11) 0.0371(11) 0.0353(10) 0.0018(9) 0.0113(8) -0.0021(8)
O2 0.0573(12) 0.0324(11) 0.0359(10) 0.0018(8) 0.0088(9) -0.0076(9)
N1 0.0305(11) 0.0320(12) 0.0306(12) -0.0025(10) 0.0048(9) 0.0010(9)
N2 0.0305(11) 0.0283(12) 0.0383(12) -0.0012(10) 0.0064(9) 0.0009(9)
C1 0.0265(13) 0.0324(15) 0.0351(14) -0.0014(12) 0.0044(11) 0.0045(11)
C2 0.0237(13) 0.0317(15) 0.0330(14) -0.0013(12) 0.0057(10) 0.0026(11)
C3 0.0262(13) 0.0305(15) 0.0319(13) 0.0023(11) 0.0058(10) 0.0016(11)
C4 0.0267(13) 0.0299(14) 0.0332(14) 0.0036(11) 0.0078(10) 0.0021(11)
C5 0.0240(13) 0.0327(15) 0.0306(13) 0.0013(11) 0.0047(10) 0.0009(11)
C6 0.0259(14) 0.0317(15) 0.0349(14) 0.0013(12) 0.0040(10) 0.0011(11)
C7 0.0323(15) 0.0399(16) 0.0328(15) 0.0039(12) 0.0064(11) 0.0031(12)
C8 0.0321(14) 0.0482(18) 0.0305(14) -0.0051(13) 0.0056(11) 0.0026(12)
C9 0.0311(14) 0.0390(16) 0.0371(15) -0.0052(13) 0.0078(11) -0.0069(11)
C10 0.0282(13) 0.0366(17) 0.0379(15) 0.0003(12) 0.0084(11) -0.0038(11)
C11 0.0394(16) 0.0447(18) 0.0319(14) -0.0060(12) 0.0067(11) 0.0032(12)
C12 0.0399(15) 0.0302(15) 0.0441(15) -0.0024(13) 0.0076(12) 0.0015(12)

loop_
_atom_type_symbol
_atom_type_description
_atom_type_scat_dispersion_real
_atom_type_scat_dispersion_imag
_atom_type_scat_source
C C 0.0033 0.0016 'International Tables Vol C Tables 4.2.6.8 and 6.1.1.4'
H H 0.0000 0.0000 'International Tables Vol C Tables 4.2.6.8 and 6.1.1.4'
N N 0.0061 0.0033 'International Tables Vol C Tables 4.2.6.8 and 6.1.1.4'
O O 0.0106 0.0060 'International Tables Vol C Tables 4.2.6.8 and 6.1.1.4'

loop_
_geom_angle_atom_site_label_1
_geom_angle_atom_site_label_2
_geom_angle_atom_site_label_3
_geom_angle
C1 N1 C2 108.59(19)
C1 N1 C11 126.7(2)
C2 N1 C11 124.6(2)
C1 N2 C3 106.09(19)
N2 C1 N1 113.4(2)
N2 C1 C12 125.0(2)
N1 C1 C12 121.6(2)
O1 C2 N1 125.5(2)
O1 C2 C3 130.8(2)
N1 C2 C3 103.7(2)
C4 C3 N2 128.4(2)
C4 C3 C2 123.4(2)
N2 C3 C2 108.2(2)
C3 C4 C5 133.5(2)
C6 C5 C10 116.8(2)
C6 C5 C4 127.4(2)
C10 C5 C4 115.8(2)
O2 C6 C7 114.9(2)
O2 C6 C5 125.3(2)
C7 C6 C5 119.9(2)
C8 C7 C6 121.4(2)
C7 C8 C9 120.3(2)
C10 C9 C8 118.6(2)
C9 C10 C5 123.0(2)

loop_
_geom_bond_atom_site_label_1
_geom_bond_atom_site_label_2
_geom_bond_distance
O1 C2 1.229(3)
O2 C6 1.355(3)
N1 C1 1.380(3)
N1 C2 1.381(3)
N1 C11 1.456(3)
N2 C1 1.306(3)
N2 C3 1.414(3)
C1 C12 1.481(3)
C2 C3 1.476(3)
C3 C4 1.345(3)
C4 C5 1.453(3)
C5 C6 1.409(3)
C5 C10 1.412(3)
C6 C7 1.390(3)
C7 C8 1.377(3)
C8 C9 1.384(3)
C9 C10 1.376(3)

loop_
_cod_related_entry_id
_cod_related_entry_database
_cod_related_entry_code
1 ChemSpider 11603115
